data_4312559
loop_
_publ_author_name
'David V. Partyka'
'Richard J. Staples'
'R. H. Holm'

_publ_section_title
;
 Nucleophilic Reactivity and Oxo/Sulfido Substitution Reactions of MVIO3
 Groups (M = Mo, W)
;
_journal_name_full 'Inorganic Chemistry'
_journal_page_first 7877
_journal_page_last 7886
_journal_paper_doi 10.1021/ic030185l
_journal_volume 42
_journal_year 2003
_chemical_formula_sum 'C25 H54 F3 Mo N3 O6 S Si'
_chemical_formula_weight 705.80
_chemical_name_systematic
;
  ?
;
_space_group_IT_number 14
_symmetry_cell_setting monoclinic
_symmetry_space_group_name_Hall '-P 2yn'
_symmetry_space_group_name_H-M 'P 1 21/n 1'
_atom_sites_solution_hydrogens geom
_atom_sites_solution_primary direct
_atom_sites_solution_secondary difmap
_audit_creation_method SHELXL-97
_cell_angle_alpha 90.00
_cell_angle_beta 111.91(3)
_cell_angle_gamma 90.00
_cell_formula_units_Z 4
_cell_length_a 17.126(3)
_cell_length_b 9.4382(19)
_cell_length_c 22.930(5)
_cell_measurement_temperature 293(2)
_cell_volume 3438.7(14)
_computing_cell_refinement 'Bruker XSCANS'
_computing_data_collection 'Bruker XSCANS'
_computing_data_reduction 'Bruker SHELXTL'
_computing_molecular_graphics 'Bruker SHELXTL'
_computing_publication_material 'Bruker SHELXTL'
_computing_structure_refinement 'SHELXL-97 (Sheldrick, 1997)'
_computing_structure_solution 'SHELXS-97 (Sheldrick, 1990)'
_diffrn_ambient_temperature 293(2)
_diffrn_measured_fraction_theta_full 0.981
_diffrn_measured_fraction_theta_max 0.981
_diffrn_measurement_device_type 'Bruker P4'
_diffrn_measurement_method '\w scans'
_diffrn_radiation_monochromator graphite
_diffrn_radiation_source 'fine-focus sealed tube'
_diffrn_radiation_type MoK\a
_diffrn_radiation_wavelength 0.71073
_diffrn_reflns_av_R_equivalents 0.0884
_diffrn_reflns_av_sigmaI/netI 0.0667
_diffrn_reflns_limit_h_max 22
_diffrn_reflns_limit_h_min -21
_diffrn_reflns_limit_k_max 12
_diffrn_reflns_limit_k_min -10
_diffrn_reflns_limit_l_max 30
_diffrn_reflns_limit_l_min -30
_diffrn_reflns_number 22563
_diffrn_reflns_theta_full 28.28
_diffrn_reflns_theta_max 28.28
_diffrn_reflns_theta_min 1.28
_exptl_absorpt_coefficient_mu 0.532
_exptl_absorpt_correction_type none
_exptl_crystal_density_diffrn 1.363
_exptl_crystal_density_method 'not measured'
_exptl_crystal_F_000 1488
_refine_diff_density_max 1.552
_refine_diff_density_min -0.679
_refine_diff_density_rms 0.114
_refine_ls_extinction_method none
_refine_ls_goodness_of_fit_ref 1.022
_refine_ls_hydrogen_treatment mixed
_refine_ls_matrix_type full
_refine_ls_number_parameters 376
_refine_ls_number_reflns 8367
_refine_ls_number_restraints 0
_refine_ls_restrained_S_all 1.022
_refine_ls_R_factor_all 0.0695
_refine_ls_R_factor_gt 0.0571
_refine_ls_shift/su_max 0.027
_refine_ls_shift/su_mean 0.004
_refine_ls_structure_factor_coef Fsqd
_refine_ls_weighting_details 'calc w=1/[\s^2^(Fo^2^)+(0.0932P)^2^+2.2150P] where P=(Fo^2^+2Fc^2^)/3'
_refine_ls_weighting_scheme calc
_refine_ls_wR_factor_gt 0.1508
_refine_ls_wR_factor_ref 0.1620
_reflns_number_gt 6806
_reflns_number_total 8367
_reflns_threshold_expression >2sigma(I)
_cod_data_source_file ic030185l_04.cif
_cod_data_source_block Compound6
_cod_depositor_comments
;
The following automatic conversions were performed:

'_symmetry_cell_setting' value 'Monoclinic' changed to 'monoclinic'
according to the built-in table from CIF Core dictionary named
'cif_core.dic' version 2.4.1 from 2010-06-29.

Automatic conversion script
Id: cif_fix_values 1646 2011-03-28 12:23:43Z adriana 
;
_cod_original_cell_volume 3438.6(12)
_cod_database_code 4312559

loop_
_symmetry_equiv_pos_as_xyz
'x, y, z'
'-x+1/2, y+1/2, -z+1/2'
'-x, -y, -z'
'x-1/2, -y-1/2, z-1/2'

loop_
_atom_site_label
_atom_site_type_symbol
_atom_site_fract_x
_atom_site_fract_y
_atom_site_fract_z
_atom_site_U_iso_or_equiv
_atom_site_adp_type
_atom_site_occupancy
_atom_site_symmetry_multiplicity
_atom_site_calc_flag
_atom_site_refinement_flags
_atom_site_disorder_assembly
_atom_site_disorder_group
Mo1 Mo 0.076346(15) 0.73482(3) 0.795906(12) 0.02731(11) Uani 1 1 d . . .
Si1 Si 0.06658(6) 0.77313(10) 0.64717(5) 0.0349(2) Uani 1 1 d . . .
S1 S 0.81732(5) 0.84957(11) 0.93936(4) 0.0393(2) Uani 1 1 d . . .
N1 N 0.05088(16) 0.7291(3) 0.88677(13) 0.0283(5) Uani 1 1 d . . .
N3 N 0.01117(14) 0.9322(2) 0.82517(11) 0.0247(5) Uani 1 1 d . . .
C6 C 0.0206(2) 1.0907(3) 0.81827(15) 0.0338(7) Uani 1 1 d . . .
C15 C 0.1140(2) 1.1274(4) 0.8412(2) 0.0485(9) Uani 1 1 d . . .
H15A H 0.1401 1.1068 0.8853 0.073 Uiso 1 1 calc R . .
H15B H 0.1204 1.2263 0.8343 0.073 Uiso 1 1 calc R . .
H15C H 0.1403 1.0721 0.8184 0.073 Uiso 1 1 calc R . .
C13 C -0.0205(3) 1.1308(4) 0.74895(17) 0.0459(9) Uani 1 1 d . . .
H13A H -0.0027 1.0658 0.7242 0.069 Uiso 1 1 calc R . .
H13B H -0.0040 1.2252 0.7430 0.069 Uiso 1 1 calc R . .
H13C H -0.0806 1.1265 0.7361 0.069 Uiso 1 1 calc R . .
O1 O 0.04392(14) 0.7917(3) 0.71212(10) 0.0338(5) Uani 1 1 d . . .
O2 O 0.08476(15) 0.5559(3) 0.79613(11) 0.0402(5) Uani 1 1 d . . .
O3 O 0.17485(14) 0.7976(3) 0.83361(12) 0.0428(6) Uani 1 1 d . . .
C3 C 0.04138(19) 0.8849(3) 0.89123(14) 0.0286(6) Uani 1 1 d . . .
H3A H 0.0008 0.9071 0.9102 0.034 Uiso 1 1 calc R . .
H3B H 0.0948 0.9289 0.9157 0.034 Uiso 1 1 calc R . .
F2 F 0.7115(2) 0.7541(3) 0.98738(17) 0.0840(10) Uani 1 1 d . . .
F3 F 0.6851(2) 0.9655(4) 0.9481(2) 0.1020(12) Uani 1 1 d . . .
O6 O 0.80745(17) 0.9337(3) 0.88544(13) 0.0503(6) Uani 1 1 d . . .
O4 O 0.8352(2) 0.7014(4) 0.93113(17) 0.0706(10) Uani 1 1 d . . .
C16 C 0.1063(2) 0.5861(4) 0.64781(18) 0.0458(9) Uani 1 1 d . . .
H16 H 0.1494 0.5716 0.6898 0.055 Uiso 1 1 calc R . .
F1 F 0.65673(19) 0.7882(4) 0.88873(17) 0.0934(11) Uani 1 1 d . . .
C4 C 0.1055(2) 0.6606(4) 0.94948(15) 0.0401(8) Uani 1 1 d . . .
C7 C 0.1940(3) 0.7203(6) 0.9707(2) 0.0680(14) Uani 1 1 d . . .
H7A H 0.2283 0.6777 1.0100 0.102 Uiso 1 1 calc R . .
H7B H 0.1922 0.8210 0.9760 0.102 Uiso 1 1 calc R . .
H7C H 0.2175 0.7000 0.9396 0.102 Uiso 1 1 calc R . .
C14 C -0.0215(2) 1.1723(4) 0.85675(18) 0.0431(8) Uani 1 1 d . . .
H14A H -0.0793 1.1438 0.8438 0.065 Uiso 1 1 calc R . .
H14B H -0.0187 1.2722 0.8498 0.065 Uiso 1 1 calc R . .
H14C H 0.0073 1.1518 0.9006 0.065 Uiso 1 1 calc R . .
C17 C -0.0363(3) 0.8029(5) 0.57940(19) 0.0538(10) Uani 1 1 d . . .
H17 H -0.0746 0.7292 0.5830 0.065 Uiso 1 1 calc R . .
C25 C 0.7127(3) 0.8353(6) 0.9405(2) 0.0593(11) Uani 1 1 d . . .
C20 C 0.1500(3) 0.5597(6) 0.6014(2) 0.0697(14) Uani 1 1 d . . .
H20A H 0.1723 0.4653 0.6069 0.104 Uiso 1 1 calc R . .
H20B H 0.1949 0.6266 0.6090 0.104 Uiso 1 1 calc R . .
H20C H 0.1100 0.5708 0.5592 0.104 Uiso 1 1 calc R . .
O5 O 0.8660(2) 0.9054(5) 0.99846(16) 0.0864(12) Uani 1 1 d . . .
N2 N -0.06478(15) 0.7234(3) 0.79241(12) 0.0255(5) Uani 1 1 d . . .
C2 C -0.07586(17) 0.8787(3) 0.79393(14) 0.0268(6) Uani 1 1 d . . .
H2A H -0.1018 0.9168 0.7518 0.032 Uiso 1 1 calc R . .
H2B H -0.1102 0.9031 0.8178 0.032 Uiso 1 1 calc R . .
C1 C -0.03533(18) 0.6690(3) 0.85746(14) 0.0290(6) Uani 1 1 d . . .
H1A H -0.0339 0.5662 0.8581 0.035 Uiso 1 1 calc R . .
H1B H -0.0712 0.7016 0.8789 0.035 Uiso 1 1 calc R . .
C5 C -0.14240(18) 0.6466(3) 0.74743(15) 0.0310(6) Uani 1 1 d . . .
C10 C -0.1213(3) 0.4907(4) 0.7453(2) 0.0555(11) Uani 1 1 d . . .
H10A H -0.0708 0.4820 0.7366 0.083 Uiso 1 1 calc R . .
H10B H -0.1668 0.4443 0.7127 0.083 Uiso 1 1 calc R . .
H10C H -0.1129 0.4475 0.7850 0.083 Uiso 1 1 calc R . .
C19 C 0.0386(3) 0.4732(5) 0.6402(2) 0.0630(12) Uani 1 1 d . . .
H19A H -0.0039 0.4792 0.5987 0.095 Uiso 1 1 calc R . .
H19B H 0.0135 0.4890 0.6707 0.095 Uiso 1 1 calc R . .
H19C H 0.0639 0.3809 0.6464 0.095 Uiso 1 1 calc R . .
C18 C 0.1517(3) 0.9027(5) 0.6528(2) 0.0608(12) Uani 1 1 d . . .
H18 H 0.1629 0.8901 0.6142 0.073 Uiso 1 1 calc R . .
C9 C 0.1079(4) 0.5019(5) 0.9403(2) 0.0745(15) Uani 1 1 d . . .
H9A H 0.0531 0.4627 0.9319 0.112 Uiso 1 1 calc R . .
H9B H 0.1476 0.4597 0.9777 0.112 Uiso 1 1 calc R . .
H9C H 0.1246 0.4827 0.9055 0.112 Uiso 1 1 calc R . .
C24 C 0.2358(3) 0.8619(7) 0.7080(3) 0.0766(16) Uani 1 1 d . . .
H24A H 0.2799 0.9247 0.7080 0.115 Uiso 1 1 calc R . .
H24B H 0.2507 0.7662 0.7025 0.115 Uiso 1 1 calc R . .
H24C H 0.2283 0.8699 0.7473 0.115 Uiso 1 1 calc R . .
C22 C -0.0786(3) 0.9441(5) 0.5821(2) 0.0602(11) Uani 1 1 d . . .
H22A H -0.0420 1.0206 0.5814 0.090 Uiso 1 1 calc R . .
H22B H -0.0897 0.9487 0.6201 0.090 Uiso 1 1 calc R . .
H22C H -0.1305 0.9518 0.5465 0.090 Uiso 1 1 calc R . .
C8 C 0.0687(3) 0.6942(7) 0.9989(2) 0.0697(14) Uani 1 1 d . . .
H8A H 0.0120 0.6591 0.9852 0.105 Uiso 1 1 calc R . .
H8B H 0.0686 0.7949 1.0047 0.105 Uiso 1 1 calc R . .
H8C H 0.1021 0.6497 1.0379 0.105 Uiso 1 1 calc R . .
C21 C -0.0301(5) 0.7812(8) 0.5155(3) 0.102(2) Uani 1 1 d . . .
H21A H -0.0839 0.7993 0.4829 0.152 Uiso 1 1 calc R . .
H21B H -0.0134 0.6855 0.5121 0.152 Uiso 1 1 calc R . .
H21C H 0.0109 0.8453 0.5110 0.152 Uiso 1 1 calc R . .
C23 C 0.1350(5) 1.0563(7) 0.6560(3) 0.105(2) Uani 1 1 d . . .
H23A H 0.1128 1.0725 0.6882 0.157 Uiso 1 1 calc R . .
H23B H 0.0950 1.0874 0.6162 0.157 Uiso 1 1 calc R . .
H23C H 0.1865 1.1083 0.6657 0.157 Uiso 1 1 calc R . .
C12 C -0.2167(2) 0.6623(6) 0.7683(2) 0.0613(13) Uani 1 1 d . . .
H12A H -0.2027 0.6209 0.8092 0.092 Uiso 1 1 calc R . .
H12B H -0.2649 0.6148 0.7389 0.092 Uiso 1 1 calc R . .
H12C H -0.2293 0.7609 0.7700 0.092 Uiso 1 1 calc R . .
C11 C -0.1652(3) 0.7065(5) 0.68162(19) 0.0606(12) Uani 1 1 d . . .
H11A H -0.1883 0.7999 0.6798 0.091 Uiso 1 1 calc R . .
H11B H -0.2061 0.6463 0.6519 0.091 Uiso 1 1 calc R . .
H11C H -0.1157 0.7113 0.6715 0.091 Uiso 1 1 calc R . .

loop_
_atom_site_aniso_label
_atom_site_aniso_U_11
_atom_site_aniso_U_22
_atom_site_aniso_U_33
_atom_site_aniso_U_23
_atom_site_aniso_U_13
_atom_site_aniso_U_12
Mo1 0.02411(15) 0.02987(16) 0.02983(16) -0.00066(9) 0.01224(11) 0.00348(9)
Si1 0.0396(5) 0.0382(5) 0.0318(5) -0.0032(4) 0.0188(4) -0.0052(4)
S1 0.0303(4) 0.0556(5) 0.0310(4) 0.0026(4) 0.0102(3) 0.0047(3)
N1 0.0278(12) 0.0265(12) 0.0286(13) 0.0016(9) 0.0082(10) 0.0007(9)
N3 0.0237(11) 0.0224(11) 0.0272(12) -0.0010(9) 0.0085(9) -0.0002(9)
C6 0.0384(17) 0.0219(14) 0.0406(17) -0.0035(12) 0.0140(14) -0.0037(12)
C15 0.044(2) 0.0382(19) 0.063(2) -0.0006(17) 0.0199(18) -0.0143(15)
C13 0.065(2) 0.0280(16) 0.0420(19) 0.0040(14) 0.0163(17) -0.0038(16)
O1 0.0364(12) 0.0374(12) 0.0306(11) -0.0011(9) 0.0159(9) 0.0015(10)
O2 0.0428(13) 0.0337(12) 0.0461(14) 0.0004(10) 0.0187(11) 0.0113(10)
O3 0.0263(11) 0.0568(16) 0.0465(14) -0.0044(12) 0.0150(10) -0.0008(11)
C3 0.0280(14) 0.0297(15) 0.0281(14) -0.0026(11) 0.0104(12) -0.0004(11)
F2 0.092(2) 0.102(3) 0.081(2) 0.0227(16) 0.059(2) -0.0057(17)
F3 0.083(2) 0.088(2) 0.160(4) 0.011(2) 0.074(2) 0.0331(18)
O6 0.0495(15) 0.0506(16) 0.0567(16) 0.0147(13) 0.0267(13) 0.0063(12)
O4 0.094(3) 0.0610(19) 0.075(2) 0.0210(17) 0.053(2) 0.0376(19)
C16 0.045(2) 0.053(2) 0.044(2) -0.0113(17) 0.0212(16) 0.0025(17)
F1 0.0489(16) 0.132(3) 0.082(2) 0.009(2) 0.0047(15) -0.0318(18)
C4 0.0387(18) 0.046(2) 0.0289(16) 0.0093(14) 0.0052(13) 0.0049(15)
C7 0.039(2) 0.088(4) 0.057(3) 0.027(2) -0.005(2) 0.001(2)
C14 0.049(2) 0.0268(16) 0.052(2) -0.0076(15) 0.0178(17) 0.0023(14)
C17 0.060(2) 0.058(2) 0.038(2) 0.0008(18) 0.0124(18) 0.001(2)
C25 0.049(2) 0.078(3) 0.055(2) 0.011(2) 0.022(2) -0.001(2)
C20 0.061(3) 0.083(4) 0.081(3) -0.028(3) 0.044(3) 0.001(2)
O5 0.072(2) 0.117(3) 0.0526(19) -0.019(2) 0.0031(17) -0.017(2)
N2 0.0246(12) 0.0233(11) 0.0287(12) -0.0015(9) 0.0099(10) 0.0001(9)
C2 0.0246(13) 0.0233(13) 0.0316(15) -0.0026(11) 0.0093(11) 0.0009(10)
C1 0.0285(14) 0.0275(14) 0.0321(15) 0.0021(12) 0.0126(12) -0.0025(11)
C5 0.0235(13) 0.0313(15) 0.0363(16) -0.0055(12) 0.0091(12) -0.0047(11)
C10 0.046(2) 0.0327(19) 0.072(3) -0.0166(18) 0.0038(19) -0.0045(15)
C19 0.089(3) 0.038(2) 0.081(3) -0.010(2) 0.053(3) -0.006(2)
C18 0.070(3) 0.069(3) 0.052(2) -0.008(2) 0.032(2) -0.032(2)
C9 0.107(4) 0.046(2) 0.048(2) 0.019(2) 0.004(2) 0.023(3)
C24 0.050(3) 0.103(4) 0.086(4) -0.020(3) 0.037(3) -0.032(3)
C22 0.059(3) 0.060(3) 0.056(2) 0.010(2) 0.015(2) 0.009(2)
C8 0.070(3) 0.105(4) 0.035(2) 0.019(2) 0.020(2) 0.011(3)
C21 0.117(6) 0.135(6) 0.042(3) -0.002(3) 0.019(3) 0.031(4)
C23 0.129(6) 0.074(4) 0.112(5) -0.006(4) 0.046(4) -0.040(4)
C12 0.0270(17) 0.082(3) 0.076(3) -0.032(3) 0.0208(18) -0.0157(19)
C11 0.062(3) 0.063(3) 0.039(2) 0.0026(19) -0.0018(19) -0.028(2)

loop_
_atom_type_symbol
_atom_type_description
_atom_type_scat_dispersion_real
_atom_type_scat_dispersion_imag
_atom_type_scat_source
C C 0.0033 0.0016 'International Tables Vol C Tables 4.2.6.8 and 6.1.1.4'
H H 0.0000 0.0000 'International Tables Vol C Tables 4.2.6.8 and 6.1.1.4'
N N 0.0061 0.0033 'International Tables Vol C Tables 4.2.6.8 and 6.1.1.4'
O O 0.0106 0.0060 'International Tables Vol C Tables 4.2.6.8 and 6.1.1.4'
F F 0.0171 0.0103 'International Tables Vol C Tables 4.2.6.8 and 6.1.1.4'
Si Si 0.0817 0.0704 'International Tables Vol C Tables 4.2.6.8 and 6.1.1.4'
S S 0.1246 0.1234 'International Tables Vol C Tables 4.2.6.8 and 6.1.1.4'
Mo Mo -1.6832 0.6857 'International Tables Vol C Tables 4.2.6.8 and 6.1.1.4'

loop_
_geom_angle_atom_site_label_1
_geom_angle_atom_site_label_2
_geom_angle_atom_site_label_3
_geom_angle
_geom_angle_site_symmetry_1
_geom_angle_site_symmetry_3
_geom_angle_publ_flag
O3 Mo1 O2 106.27(13) . . ?
O3 Mo1 O1 106.39(12) . . ?
O2 Mo1 O1 106.37(11) . . ?
O3 Mo1 N1 92.04(11) . . ?
O2 Mo1 N1 91.07(10) . . ?
O1 Mo1 N1 149.36(10) . . ?
O3 Mo1 N2 146.80(11) . . ?
O2 Mo1 N2 92.22(10) . . ?
O1 Mo1 N2 94.00(10) . . ?
N1 Mo1 N2 59.63(9) . . ?
O3 Mo1 N3 93.72(11) . . ?
O2 Mo1 N3 145.38(10) . . ?
O1 Mo1 N3 94.24(9) . . ?
N1 Mo1 N3 59.63(8) . . ?
N2 Mo1 N3 58.20(8) . . ?
O1 Si1 C18 107.62(17) . . ?
O1 Si1 C16 106.96(15) . . ?
C18 Si1 C16 109.9(2) . . ?
O1 Si1 C17 105.11(17) . . ?
C18 Si1 C17 115.1(2) . . ?
C16 Si1 C17 111.6(2) . . ?
O5 S1 O6 117.6(2) . . ?
O5 S1 O4 114.0(2) . . ?
O6 S1 O4 112.62(18) . . ?
O5 S1 C25 104.4(2) . . ?
O6 S1 C25 104.90(19) . . ?
O4 S1 C25 100.8(2) . . ?
C1 N1 C3 107.0(2) . . ?
C1 N1 C4 114.7(2) . . ?
C3 N1 C4 113.3(2) . . ?
C1 N1 Mo1 95.29(17) . . ?
C3 N1 Mo1 95.88(17) . . ?
C4 N1 Mo1 127.4(2) . . ?
C3 N3 C2 107.3(2) . . ?
C3 N3 C6 113.2(2) . . ?
C2 N3 C6 114.3(2) . . ?
C3 N3 Mo1 91.78(16) . . ?
C2 N3 Mo1 95.14(16) . . ?
C6 N3 Mo1 131.19(18) . . ?
N3 C6 C13 109.1(3) . . ?
N3 C6 C15 109.0(3) . . ?
C13 C6 C15 108.6(3) . . ?
N3 C6 C14 110.0(3) . . ?
C13 C6 C14 109.9(3) . . ?
C15 C6 C14 110.1(3) . . ?
Si1 O1 Mo1 143.31(15) . . ?
N3 C3 N1 103.5(2) . . ?
C19 C16 C20 110.5(3) . . ?
C19 C16 Si1 113.2(3) . . ?
C20 C16 Si1 114.5(3) . . ?
C9 C4 C8 110.5(4) . . ?
C9 C4 C7 109.6(4) . . ?
C8 C4 C7 109.0(4) . . ?
C9 C4 N1 109.0(3) . . ?
C8 C4 N1 109.4(3) . . ?
C7 C4 N1 109.3(3) . . ?
C21 C17 C22 111.1(4) . . ?
C21 C17 Si1 113.2(4) . . ?
C22 C17 Si1 114.0(3) . . ?
F1 C25 F2 108.3(4) . . ?
F1 C25 F3 104.8(4) . . ?
F2 C25 F3 108.1(4) . . ?
F1 C25 S1 114.2(3) . . ?
F2 C25 S1 111.7(3) . . ?
F3 C25 S1 109.2(3) . . ?
C1 N2 C2 108.6(2) . . ?
C1 N2 C5 113.6(2) . . ?
C2 N2 C5 113.5(2) . . ?
C1 N2 Mo1 91.25(16) . . ?
C2 N2 Mo1 95.23(16) . . ?
C5 N2 Mo1 131.17(19) . . ?
N3 C2 N2 103.6(2) . . ?
N2 C1 N1 103.4(2) . . ?
C11 C5 C12 109.9(4) . . ?
C11 C5 C10 107.7(3) . . ?
C12 C5 C10 109.9(3) . . ?
C11 C5 N2 109.3(3) . . ?
C12 C5 N2 111.1(3) . . ?
C10 C5 N2 108.9(3) . . ?
C23 C18 C24 109.6(4) . . ?
C23 C18 Si1 118.8(4) . . ?
C24 C18 Si1 110.6(3) . . ?

loop_
_geom_bond_atom_site_label_1
_geom_bond_atom_site_label_2
_geom_bond_distance
_geom_bond_site_symmetry_2
_geom_bond_publ_flag
Mo1 O3 1.690(2) . ?
Mo1 O2 1.695(2) . ?
Mo1 O1 1.869(2) . ?
Mo1 N1 2.283(3) . ?
Mo1 N2 2.391(3) . ?
Mo1 N3 2.393(2) . ?
Si1 O1 1.682(2) . ?
Si1 C18 1.870(4) . ?
Si1 C16 1.889(4) . ?
Si1 C17 1.885(4) . ?
S1 O5 1.402(3) . ?
S1 O6 1.425(3) . ?
S1 O4 1.459(3) . ?
S1 C25 1.808(4) . ?
N1 C1 1.488(4) . ?
N1 C3 1.487(4) . ?
N1 C4 1.535(4) . ?
N3 C3 1.475(4) . ?
N3 C2 1.481(4) . ?
N3 C6 1.520(4) . ?
C6 C13 1.526(5) . ?
C6 C15 1.526(5) . ?
C6 C14 1.538(5) . ?
F2 C25 1.326(5) . ?
F3 C25 1.351(6) . ?
C16 C19 1.536(6) . ?
C16 C20 1.533(5) . ?
F1 C25 1.295(6) . ?
C4 C9 1.515(6) . ?
C4 C8 1.521(6) . ?
C4 C7 1.517(6) . ?
C17 C21 1.523(7) . ?
C17 C22 1.529(6) . ?
N2 C1 1.477(4) . ?
N2 C2 1.480(3) . ?
N2 C5 1.527(4) . ?
C5 C11 1.520(5) . ?
C5 C12 1.525(5) . ?
C5 C10 1.520(5) . ?
C18 C23 1.485(8) . ?
C18 C24 1.570(7) . ?
